data_1532910
loop_
_publ_author_name
'Johnson, M.'
'O'Connor, D.'
'Bell, R.'
'Barnes, P.'
'Catlow, C.R.A.'
'Sankar, G.'
'Owens, S.L.'
'Teat, S.J.'
'Stephenson, R.'

_publ_section_title
;
 Cation exchange, dehydration and calcination in clinoptilolite: in situ
 X-ray diffraction and computer modelling
;
_journal_name_full 'J. Phys. Chem. B'
_journal_page_first 942
_journal_page_last 951
_journal_volume 107
_journal_year 2003
_chemical_formula_sum 'Al6 Na6 O72 Si30'
_chemical_name_systematic 'Na6 (Al6 Si30 O72)'
_space_group_IT_number 12
_symmetry_space_group_name_Hall '-C 2y'
_symmetry_space_group_name_H-M 'C 1 2/m 1'
_cell_angle_alpha 90
_cell_angle_beta 114.898
_cell_angle_gamma 90
_cell_formula_units_Z 1
_cell_length_a 16.945
_cell_length_b 16.876
_cell_length_c 7.369
_cell_volume 1911.415
_citation_journal_id_ASTM JPCBFK
_cod_data_source_file Johnson_JPCBFK_2003_439.cif
_cod_data_source_block Al6Na6O72Si30
_cod_database_code 1532910

loop_
_symmetry_equiv_pos_as_xyz
x,y,z
-x,y,-z
-x,-y,-z
x,-y,z
x+1/2,y+1/2,z
-x+1/2,y+1/2,-z
-x+1/2,-y+1/2,-z
x+1/2,-y+1/2,z

loop_
_atom_site_label
_atom_site_type_symbol
_atom_site_fract_x
_atom_site_fract_y
_atom_site_fract_z
_atom_site_occupancy
_atom_site_U_iso_or_equiv
O2 O-2 0.4041 0.35342 0.7793 1 0.0
Si4 Si+4 0.18275 0.34557 0.77892 1 0.0
Si3 Si+4 0.26115 0.17743 0.77356 1 0.0
O6 O-2 0.5 0.2372 0 1 0.0
Na3 Na+1 0 0.5 0.5 0.48 0.0
Si1 Si+4 0.32117 0.40915 0.63426 0.25 0.0
O3 O-2 0.2092 0.1113 0.6065 1 0.0
Si2 Si+4 0.42809 0.26053 0.78646 1 0.0
O4 O-2 0.2399 0.4002 0.6988 1 0.0
Si5 Si+4 0 0.31142 0.5 1 0.0
O10 O-2 0.07981 0.36816 0.6428 1 0.0
Na4 Na+1 0.1042 0.5 0.535 0.123 0.0
Na2 Na+1 0.5 0.4626 0 0.443 0.0
O9 O-2 0.2912 0.13085 -0.014 1 0.0
O7 O-2 0.4675 0.2454 0.6264 1 0.0
O5 O-2 0.3418 0.2074 0.7314 1 0.0
O1 O-2 0.3601 0.5 0.6798 1 0.0
O8 O-2 0.19868 0.25089 0.7657 1 0.0
Na1 Na+1 0.2349 0 0.8539 0.693 0.0
Al1 Al+3 0.32117 0.40915 0.63426 0.75 0.0
